data_7238691
loop_
_publ_author_name
'Dutta, Jayita'
'Datta, Sayanti'
'Kumar Seth, Dipravath'
'Bhattacharya, Samaresh'

_publ_section_title
;
 Mixed-ligand benzaldehyde thiosemicarbazone complexes of palladium
 containing N,O-donor ancillary ligands. Syntheses, structures, and
 catalytic application in C--C and C--N coupling reactions
;
_journal_issue 31
_journal_name_full 'RSC Advances'
_journal_page_first 11751
_journal_paper_doi 10.1039/c2ra21078a
_journal_volume 2
_journal_year 2012
_chemical_formula_sum 'C18 H13 Cl N4 O Pd S'
_chemical_formula_weight 491.24
_space_group_IT_number 14
_space_group_name_Hall '-P 2ybc'
_space_group_name_H-M_alt 'P 1 21/c 1'
_symmetry_cell_setting monoclinic
_symmetry_space_group_name_H-M 'P 1 21/c 1'
_atom_sites_solution_hydrogens geom
_atom_sites_solution_primary direct
_atom_sites_solution_secondary difmap
_audit_creation_method SHELXL-97
_cell_angle_alpha 90.00
_cell_angle_beta 105.304(7)
_cell_angle_gamma 90.00
_cell_formula_units_Z 4
_cell_length_a 15.5491(14)
_cell_length_b 7.6562(7)
_cell_length_c 15.7781(14)
_cell_measurement_temperature 273(2)
_cell_volume 1811.7(3)
_computing_structure_refinement 'SHELXL-97 (Sheldrick, 2008)'
_computing_structure_solution 'SHELXS-97 (Sheldrick, 2008)'
_diffrn_ambient_temperature 273(2)
_diffrn_measured_fraction_theta_full 0.981
_diffrn_measured_fraction_theta_max 0.981
_diffrn_radiation_monochromator graphite
_diffrn_radiation_source 'fine-focus sealed tube'
_diffrn_radiation_type MoK\a
_diffrn_radiation_wavelength 0.71073
_diffrn_reflns_av_R_equivalents 0.1323
_diffrn_reflns_av_sigmaI/netI 0.0923
_diffrn_reflns_limit_h_max 20
_diffrn_reflns_limit_h_min -20
_diffrn_reflns_limit_k_max 9
_diffrn_reflns_limit_k_min -9
_diffrn_reflns_limit_l_max 18
_diffrn_reflns_limit_l_min -20
_diffrn_reflns_number 26837
_diffrn_reflns_theta_full 27.78
_diffrn_reflns_theta_max 27.78
_diffrn_reflns_theta_min 2.66
_exptl_absorpt_coefficient_mu 1.300
_exptl_absorpt_correction_T_max 0.732
_exptl_absorpt_correction_T_min 0.730
_exptl_absorpt_correction_type multi-scan
_exptl_crystal_colour Orange
_exptl_crystal_density_diffrn 1.801
_exptl_crystal_density_method 'not measured'
_exptl_crystal_description Block
_exptl_crystal_F_000 896
_exptl_crystal_size_max 0.25
_exptl_crystal_size_mid 0.24
_exptl_crystal_size_min 0.24
_refine_diff_density_max 1.198
_refine_diff_density_min -0.693
_refine_diff_density_rms 0.109
_refine_ls_extinction_method none
_refine_ls_goodness_of_fit_ref 0.719
_refine_ls_hydrogen_treatment constr
_refine_ls_matrix_type full
_refine_ls_number_parameters 244
_refine_ls_number_reflns 4193
_refine_ls_number_restraints 0
_refine_ls_restrained_S_all 0.719
_refine_ls_R_factor_all 0.1101
_refine_ls_R_factor_gt 0.0597
_refine_ls_shift/su_max 0.001
_refine_ls_shift/su_mean 0.000
_refine_ls_structure_factor_coef Fsqd
_refine_ls_weighting_details 'calc w=1/[\s^2^(Fo^2^)+(0.1865P)^2^+8.1677P] where P=(Fo^2^+2Fc^2^)/3'
_refine_ls_weighting_scheme calc
_refine_ls_wR_factor_gt 0.1765
_refine_ls_wR_factor_ref 0.2265
_reflns_number_gt 2550
_reflns_number_total 4193
_reflns_threshold_expression >2sigma(I)
_cod_data_source_file c2ra21078a.txt
_cod_data_source_block jdp21c
_cod_depositor_comments
;
The following automatic conversions were performed:

data item '_exptl_absorpt_correction_type' value 'Multi-Scan' was
changed to 'multi-scan' in accordance with the
/home/saulius/struct/COD-crude-data/automatic-downloads/DataCite-retrospective/RSC/depositions/lib/dictionaries/cif_core.dic
dictionary named 'cif_core.dic' version 2.4.2 last updated on
2011-04-26.

data item '_symmetry_cell_setting' value 'Monoclinic' was changed to
'monoclinic' in accordance with the
/home/saulius/struct/COD-crude-data/automatic-downloads/DataCite-retrospective/RSC/depositions/lib/dictionaries/cif_core.dic
dictionary named 'cif_core.dic' version 2.4.2 last updated on
2011-04-26.

Automatic conversion script
Id: cif_fix_values 6909 2019-04-08 15:41:33Z antanas 
;
_cod_original_sg_symbol_H-M 'P 21/c'
_cod_database_code 7238691

loop_
_symmetry_equiv_pos_as_xyz
'x, y, z'
'-x, y+1/2, -z+1/2'
'-x, -y, -z'
'x, -y-1/2, z-1/2'

loop_
_atom_site_label
_atom_site_type_symbol
_atom_site_fract_x
_atom_site_fract_y
_atom_site_fract_z
_atom_site_U_iso_or_equiv
_atom_site_adp_type
_atom_site_occupancy
_atom_site_symmetry_multiplicity
_atom_site_calc_flag
_atom_site_refinement_flags
Pd1 Pd 0.33839(4) 0.39045(8) 0.37949(4) 0.0449(2) Uani 1 1 d .
Cl1 Cl 0.85970(17) -0.0872(4) 0.64306(19) 0.0801(8) Uani 1 1 d .
S1 S 0.33537(15) 0.3386(3) 0.23896(13) 0.0567(5) Uani 1 1 d .
N2 N 0.4863(4) 0.1883(10) 0.3378(4) 0.0502(15) Uani 1 1 d .
N1 N 0.4575(4) 0.2656(8) 0.4043(3) 0.0406(13) Uani 1 1 d .
O2 O 0.1736(4) 0.5401(10) 0.2814(4) 0.0682(17) Uani 1 1 d .
O1 O 0.3348(4) 0.4389(7) 0.5073(3) 0.0503(13) Uani 1 1 d .
C1 C 0.4316(5) 0.2132(11) 0.2596(5) 0.0479(18) Uani 1 1 d .
C2 C 0.5071(5) 0.2444(10) 0.4834(5) 0.0483(17) Uani 1 1 d .
H2 H 0.4846 0.2951 0.5267 0.058 Uiso 1 1 calc R
C3 C 0.5921(5) 0.1548(10) 0.5165(5) 0.0484(18) Uani 1 1 d .
C4 C 0.6276(6) 0.1503(12) 0.6080(5) 0.055(2) Uani 1 1 d .
H4 H 0.5948 0.1992 0.6435 0.066 Uiso 1 1 calc R
C5 C 0.7089(6) 0.0766(11) 0.6471(6) 0.055(2) Uani 1 1 d .
H5 H 0.7311 0.0768 0.7079 0.066 Uiso 1 1 calc R
C6 C 0.7572(5) 0.0016(12) 0.5940(6) 0.059(2) Uani 1 1 d .
C7 C 0.7233(6) -0.0008(13) 0.5054(6) 0.064(2) Uani 1 1 d .
H7 H 0.7556 -0.0532 0.4704 0.077 Uiso 1 1 calc R
C8 C 0.6418(6) 0.0731(12) 0.4666(5) 0.057(2) Uani 1 1 d .
H8 H 0.6196 0.0684 0.4058 0.069 Uiso 1 1 calc R
N3 N 0.4537(5) 0.1374(11) 0.1911(4) 0.068(2) Uani 1 1 d .
H9A H 0.5016 0.0763 0.1998 0.081 Uiso 1 1 calc R
H9B H 0.4198 0.1501 0.1388 0.081 Uiso 1 1 calc R
N4 N 0.2200(5) 0.5077(9) 0.3563(4) 0.0542(16) Uani 1 1 d .
C9 C 0.1940(5) 0.5525(10) 0.4291(5) 0.0470(17) Uani 1 1 d .
C10 C 0.2612(6) 0.5129(11) 0.5088(5) 0.0533(19) Uani 1 1 d .
C11 C 0.2451(7) 0.5650(14) 0.5903(6) 0.072(3) Uani 1 1 d .
H13 H 0.2882 0.5465 0.6430 0.086 Uiso 1 1 calc R
C12 C 0.1681(8) 0.6401(15) 0.5899(7) 0.081(3) Uani 1 1 d .
H14 H 0.1592 0.6727 0.6437 0.097 Uiso 1 1 calc R
C13 C 0.0977(6) 0.6745(14) 0.5126(6) 0.068(2) Uani 1 1 d .
C18 C 0.1095(6) 0.6301(10) 0.4304(6) 0.056(2) Uani 1 1 d .
C17 C 0.0382(6) 0.6647(14) 0.3564(7) 0.073(3) Uani 1 1 d .
H17 H 0.0430 0.6350 0.3007 0.088 Uiso 1 1 calc R
C14 C 0.0208(7) 0.7510(17) 0.5208(7) 0.089(3) Uani 1 1 d .
H14A H 0.0149 0.7807 0.5762 0.106 Uiso 1 1 calc R
C16 C -0.0381(7) 0.7416(16) 0.3658(8) 0.088(3) Uani 1 1 d .
H16 H -0.0841 0.7654 0.3160 0.105 Uiso 1 1 calc R
C15 C -0.0483(8) 0.7843(17) 0.4468(8) 0.093(4) Uani 1 1 d .
H15 H -0.1010 0.8350 0.4521 0.112 Uiso 1 1 calc R

loop_
_atom_site_aniso_label
_atom_site_aniso_U_11
_atom_site_aniso_U_22
_atom_site_aniso_U_33
_atom_site_aniso_U_23
_atom_site_aniso_U_13
_atom_site_aniso_U_12
Pd1 0.0558(4) 0.0384(4) 0.0421(4) -0.0011(2) 0.0157(2) -0.0024(3)
Cl1 0.0635(14) 0.0768(18) 0.0922(18) 0.0197(14) 0.0068(12) 0.0041(12)
S1 0.0687(13) 0.0618(13) 0.0409(10) 0.0029(9) 0.0166(9) 0.0072(11)
N2 0.053(4) 0.061(4) 0.040(3) 0.004(3) 0.018(3) 0.000(3)
N1 0.058(3) 0.033(3) 0.031(3) 0.000(2) 0.013(2) -0.007(3)
O2 0.066(4) 0.086(5) 0.046(3) 0.003(3) 0.003(3) 0.017(3)
O1 0.060(3) 0.051(3) 0.041(3) -0.004(2) 0.016(2) 0.013(3)
C1 0.061(5) 0.050(5) 0.038(4) 0.004(3) 0.022(3) -0.005(4)
C2 0.064(5) 0.041(4) 0.045(4) 0.002(3) 0.023(3) -0.006(4)
C3 0.059(5) 0.042(4) 0.043(4) 0.000(3) 0.011(3) -0.006(4)
C4 0.066(5) 0.052(5) 0.047(4) -0.005(4) 0.017(4) -0.015(4)
C5 0.063(5) 0.049(5) 0.049(4) 0.008(4) 0.007(4) -0.008(4)
C6 0.050(4) 0.057(6) 0.065(5) 0.018(4) 0.006(4) -0.004(4)
C7 0.067(5) 0.062(6) 0.064(5) -0.004(5) 0.020(4) 0.001(5)
C8 0.055(5) 0.068(6) 0.048(4) 0.000(4) 0.013(4) 0.002(4)
N3 0.070(5) 0.099(7) 0.039(3) -0.005(4) 0.023(3) 0.012(4)
N4 0.068(4) 0.045(4) 0.047(4) 0.001(3) 0.011(3) 0.001(3)
C9 0.056(4) 0.038(4) 0.048(4) 0.001(3) 0.015(3) 0.002(3)
C10 0.070(5) 0.043(5) 0.048(4) -0.001(3) 0.017(4) 0.001(4)
C11 0.092(7) 0.081(7) 0.045(4) 0.007(4) 0.023(4) 0.026(6)
C12 0.092(7) 0.094(8) 0.065(6) 0.001(5) 0.036(5) 0.031(6)
C13 0.071(6) 0.066(6) 0.072(6) -0.010(5) 0.026(5) 0.014(5)
C18 0.067(5) 0.034(4) 0.066(5) 0.002(4) 0.019(4) 0.000(4)
C17 0.066(6) 0.079(7) 0.069(6) -0.008(5) 0.006(4) 0.018(5)
C14 0.080(7) 0.104(10) 0.088(7) 0.003(7) 0.033(6) 0.030(7)
C16 0.067(6) 0.093(9) 0.092(7) -0.006(7) 0.002(5) 0.016(6)
C15 0.079(7) 0.090(9) 0.115(9) -0.005(8) 0.035(7) 0.022(7)

loop_
_atom_type_symbol
_atom_type_description
_atom_type_scat_dispersion_real
_atom_type_scat_dispersion_imag
_atom_type_scat_source
C C 0.0033 0.0016 'International Tables Vol C Tables 4.2.6.8 and 6.1.1.4'
H H 0.0000 0.0000 'International Tables Vol C Tables 4.2.6.8 and 6.1.1.4'
N N 0.0061 0.0033 'International Tables Vol C Tables 4.2.6.8 and 6.1.1.4'
O O 0.0106 0.0060 'International Tables Vol C Tables 4.2.6.8 and 6.1.1.4'
S S 0.1246 0.1234 'International Tables Vol C Tables 4.2.6.8 and 6.1.1.4'
Cl Cl 0.1484 0.1585 'International Tables Vol C Tables 4.2.6.8 and 6.1.1.4'
Pd Pd -0.9988 1.0072 'International Tables Vol C Tables 4.2.6.8 and 6.1.1.4'

loop_
_geom_angle_atom_site_label_1
_geom_angle_atom_site_label_2
_geom_angle_atom_site_label_3
_geom_angle
N4 Pd1 N1 178.5(2)
N4 Pd1 O1 80.6(2)
N1 Pd1 O1 98.9(2)
N4 Pd1 S1 96.93(19)
N1 Pd1 S1 83.52(16)
O1 Pd1 S1 177.34(16)
C1 S1 Pd1 96.9(2)
C1 N2 N1 113.0(6)
C2 N1 N2 116.8(6)
C2 N1 Pd1 121.8(5)
N2 N1 Pd1 121.3(4)
C10 O1 Pd1 110.6(5)
N2 C1 N3 116.8(7)
N2 C1 S1 124.7(6)
N3 C1 S1 118.5(6)
N1 C2 C3 131.1(7)
N1 C2 H2 114.4
C3 C2 H2 114.4
C8 C3 C4 116.4(8)
C8 C3 C2 126.6(7)
C4 C3 C2 116.9(7)
C5 C4 C3 122.5(9)
C5 C4 H4 118.7
C3 C4 H4 118.7
C4 C5 C6 118.7(8)
C4 C5 H5 120.7
C6 C5 H5 120.7
C7 C6 C5 120.1(8)
C7 C6 Cl1 121.4(8)
C5 C6 Cl1 118.5(7)
C6 C7 C8 121.0(9)
C6 C7 H7 119.5
C8 C7 H7 119.5
C7 C8 C3 121.3(8)
C7 C8 H8 119.4
C3 C8 H8 119.4
C1 N3 H9A 120.0
C1 N3 H9B 120.0
H9A N3 H9B 120.0
O2 N4 C9 121.9(7)
O2 N4 Pd1 123.0(5)
C9 N4 Pd1 115.1(5)
N4 C9 C10 112.1(7)
N4 C9 C18 126.1(7)
C10 C9 C18 121.8(7)
O1 C10 C11 120.6(7)
O1 C10 C9 121.5(7)
C11 C10 C9 117.9(8)
C12 C11 C10 119.2(9)
C12 C11 H13 120.4
C10 C11 H13 120.4
C11 C12 C13 124.7(9)
C11 C12 H14 117.6
C13 C12 H14 117.6
C14 C13 C18 121.6(10)
C14 C13 C12 119.2(9)
C18 C13 C12 119.2(8)
C13 C18 C17 117.1(8)
C13 C18 C9 117.1(8)
C17 C18 C9 125.8(8)
C16 C17 C18 120.5(10)
C16 C17 H17 119.8
C18 C17 H17 119.8
C13 C14 C15 120.0(10)
C13 C14 H14A 120.0
C15 C14 H14A 120.0
C17 C16 C15 121.4(10)
C17 C16 H16 119.3
C15 C16 H16 119.3
C16 C15 C14 119.3(10)
C16 C15 H15 120.4
C14 C15 H15 120.4

loop_
_geom_bond_atom_site_label_1
_geom_bond_atom_site_label_2
_geom_bond_distance
Pd1 N4 1.993(7)
Pd1 N1 2.028(6)
Pd1 O1 2.065(5)
Pd1 S1 2.241(2)
Cl1 C6 1.718(8)
S1 C1 1.734(8)
N2 C1 1.314(9)
N2 N1 1.379(8)
N1 C2 1.293(9)
O2 N4 1.236(8)
O1 C10 1.283(9)
C1 N3 1.349(9)
C2 C3 1.458(11)
C2 H2 0.9300
C3 C8 1.390(12)
C3 C4 1.404(10)
C4 C5 1.373(13)
C4 H4 0.9300
C5 C6 1.388(13)
C5 H5 0.9300
C6 C7 1.359(12)
C7 C8 1.374(12)
C7 H7 0.9300
C8 H8 0.9300
N3 H9A 0.8600
N3 H9B 0.8600
N4 C9 1.360(10)
C9 C10 1.439(11)
C9 C18 1.447(11)
C10 C11 1.431(11)
C11 C12 1.327(14)
C11 H13 0.9300
C12 C13 1.432(14)
C12 H14 0.9300
C13 C14 1.369(13)
C13 C18 1.398(13)
C18 C17 1.407(13)
C17 C16 1.368(14)
C17 H17 0.9300
C14 C15 1.386(15)
C14 H14A 0.9300
C16 C15 1.368(14)
C16 H16 0.9300
C15 H15 0.9300
